data_4085838
loop_
_publ_author_name
'Eguillor, Beatriz'
'Esteruelas, Miguel A.'
'Fern\'andez, Israel'
'G\'omez-Gallego, Mar'
'Lled\'os, Agust\'i'
'Mart\'in-Ortiz, Mamen'
'Oliv\'an, Montserrat'
'O\~nate, Enrique'
'Sierra, Miguel A.'

_publ_section_title
;
 Azole Assisted C--H Bond Activation Promoted by an Osmium-Polyhydride:
 Discerning between N and NH
;
_journal_issue 10
_journal_name_full Organometallics
_journal_page_first 1898
_journal_paper_doi 10.1021/acs.organomet.5b00174
_journal_volume 34
_journal_year 2015
_chemical_formula_sum 'C27 H52 N2 Os P2'
_chemical_formula_weight 656.85
_chemical_name_systematic
; 
 ? 
;
_space_group_IT_number 61
_symmetry_cell_setting orthorhombic
_symmetry_space_group_name_Hall '-P 2ac 2ab'
_symmetry_space_group_name_H-M 'P b c a'
_atom_sites_solution_hydrogens geom
_atom_sites_solution_primary direct
_atom_sites_solution_secondary difmap
_audit_creation_method SHELXL-97
_cell_angle_alpha 90.00
_cell_angle_beta 90.00
_cell_angle_gamma 90.00
_cell_formula_units_Z 8
_cell_length_a 17.5141(7)
_cell_length_b 14.3683(6)
_cell_length_c 23.0704(9)
_cell_measurement_reflns_used 17880
_cell_measurement_temperature 100(2)
_cell_measurement_theta_max 28
_cell_measurement_theta_min 2
_cell_volume 5805.6(4)
_computing_cell_refinement 'APEX2 v2008.4-0, Bruker AXS'
_computing_data_collection 'APEX2 v2008.4-0, Bruker AXS'
_computing_data_reduction
;
  SAINT-Bruker integration program embedded in APEX2 v2008.4-0, Bruker AXS
;
_computing_molecular_graphics 'XP, SHELXTL v. 6.1 (Bruker, 2000)'
_computing_publication_material 'XCIF, SHELXTL v. 6.1 (Bruker, 2000)'
_computing_structure_refinement 'SHELXL-97 (Sheldrick, 1997)'
_computing_structure_solution 'SHELXS-97 (Sheldrick, 1990)'
_diffrn_ambient_temperature 100(2)
_diffrn_detector_area_resol_mean 8.26
_diffrn_measured_fraction_theta_full 0.999
_diffrn_measured_fraction_theta_max 0.959
_diffrn_measurement_device_type 'Bruker SMART APEX CCD system'
_diffrn_measurement_method '\w rotations with narrow frames'
_diffrn_radiation_monochromator graphite
_diffrn_radiation_source 'fine-focus sealed tube'
_diffrn_radiation_type MoK\a
_diffrn_radiation_wavelength 0.71073
_diffrn_reflns_av_R_equivalents 0.0344
_diffrn_reflns_av_sigmaI/netI 0.0300
_diffrn_reflns_limit_h_max 22
_diffrn_reflns_limit_h_min -23
_diffrn_reflns_limit_k_max 19
_diffrn_reflns_limit_k_min -19
_diffrn_reflns_limit_l_max 31
_diffrn_reflns_limit_l_min -30
_diffrn_reflns_number 51574
_diffrn_reflns_theta_full 27.50
_diffrn_reflns_theta_max 28.63
_diffrn_reflns_theta_min 1.77
_diffrn_standards_decay_% 'no decay'
_exptl_absorpt_coefficient_mu 4.520
_exptl_absorpt_correction_T_max 0.571
_exptl_absorpt_correction_T_min 0.498
_exptl_absorpt_correction_type multi-scan
_exptl_absorpt_process_details
;
Absorption correction performed with SADABS program. This is based on the
method of Blessing: Blessing, R. H., Acta Crystallogr., Sect. A 1995, 51, 33.

SADABS: Area-Detector Absorption Correction. Bruker-AXS 
within SAINT+ package, v. 6.1 (2000).
;
_exptl_crystal_colour 'pale yellow'
_exptl_crystal_density_diffrn 1.503
_exptl_crystal_density_method 'not measured'
_exptl_crystal_description 'irregular block'
_exptl_crystal_F_000 2672
_exptl_crystal_size_max 0.20
_exptl_crystal_size_mid 0.20
_exptl_crystal_size_min 0.12
_refine_diff_density_max 1.177
_refine_diff_density_min -0.704
_refine_diff_density_rms 0.090
_refine_ls_extinction_method none
_refine_ls_goodness_of_fit_ref 0.928
_refine_ls_hydrogen_treatment mixed
_refine_ls_matrix_type full
_refine_ls_number_parameters 317
_refine_ls_number_reflns 7151
_refine_ls_number_restraints 3
_refine_ls_restrained_S_all 0.929
_refine_ls_R_factor_all 0.0308
_refine_ls_R_factor_gt 0.0202
_refine_ls_shift/su_max 0.004
_refine_ls_shift/su_mean 0.000
_refine_ls_structure_factor_coef Fsqd
_refine_ls_weighting_details 'calc w=1/[\s^2^(Fo^2^)+(0.0220P)^2^+0.0000P] where P=(Fo^2^+2Fc^2^)/3'
_refine_ls_weighting_scheme calc
_refine_ls_wR_factor_gt 0.0423
_refine_ls_wR_factor_ref 0.0441
_reflns_number_gt 5555
_reflns_number_total 7151
_reflns_threshold_expression >2sigma(I)
_cod_data_source_file om5b00174_si_001.cif
_cod_data_source_block montse25a
_cod_depositor_comments 'Adding full bibliography for 4085838--4085841.cif.'
_cod_original_sg_symbol_H-M Pbca
_cod_database_code 4085838

loop_
_symmetry_equiv_pos_as_xyz
'x, y, z'
'-x+1/2, -y, z+1/2'
'-x, y+1/2, -z+1/2'
'x+1/2, -y+1/2, -z'
'-x, -y, -z'
'x-1/2, y, -z-1/2'
'x, -y-1/2, z-1/2'
'-x-1/2, y-1/2, z'

loop_
_atom_site_label
_atom_site_type_symbol
_atom_site_fract_x
_atom_site_fract_y
_atom_site_fract_z
_atom_site_U_iso_or_equiv
_atom_site_adp_type
_atom_site_occupancy
_atom_site_symmetry_multiplicity
_atom_site_calc_flag
_atom_site_refinement_flags
Os Os 0.144106(5) 0.667529(6) 0.106843(4) 0.01345(3) Uani 1 1 d D
H01 H 0.2038(14) 0.5848(15) 0.1115(12) 0.061(10) Uiso 1 1 d D
H02 H 0.1175(15) 0.5638(9) 0.1023(10) 0.035(8) Uiso 1 1 d D
H03 H 0.0607(8) 0.6443(19) 0.0853(12) 0.054(9) Uiso 1 1 d D
P1 P 0.17172(4) 0.66251(4) 0.00675(3) 0.01733(13) Uani 1 1 d .
P2 P 0.10771(4) 0.64864(4) 0.20410(3) 0.01578(13) Uani 1 1 d .
N1 N 0.23989(11) 0.75810(14) 0.12337(8) 0.0160(4) Uani 1 1 d .
N2 N 0.28941(12) 0.89826(15) 0.12846(10) 0.0222(5) Uani 1 1 d .
H1 H 0.2918(13) 0.9547(17) 0.1258(10) 0.013(7) Uiso 1 1 d .
C1 C 0.09481(13) 0.80286(17) 0.10606(10) 0.0164(5) Uani 1 1 d .
C2 C 0.01809(14) 0.83209(18) 0.09810(10) 0.0193(5) Uani 1 1 d .
H2 H -0.0198 0.7861 0.0911 0.023 Uiso 1 1 calc R
C3 C -0.00407(14) 0.92449(18) 0.10007(10) 0.0241(6) Uani 1 1 d .
H3 H -0.0561 0.9401 0.0935 0.029 Uiso 1 1 calc R
C4 C 0.04779(14) 0.99415(19) 0.11130(11) 0.0278(6) Uani 1 1 d .
H4 H 0.0317 1.0572 0.1135 0.033 Uiso 1 1 calc R
C5 C 0.12338(15) 0.97116(18) 0.11927(11) 0.0238(6) Uani 1 1 d .
H5 H 0.1600 1.0183 0.1269 0.029 Uiso 1 1 calc R
C6 C 0.14575(13) 0.87840(17) 0.11611(10) 0.0165(5) Uani 1 1 d .
C7 C 0.22439(14) 0.84897(16) 0.12255(10) 0.0167(5) Uani 1 1 d .
C8 C 0.31815(13) 0.75034(17) 0.13090(10) 0.0202(5) Uani 1 1 d .
H8 H 0.3457 0.6936 0.1337 0.024 Uiso 1 1 calc R
C9 C 0.34893(14) 0.83628(18) 0.13362(12) 0.0247(6) Uani 1 1 d .
H9 H 0.4014 0.8511 0.1382 0.030 Uiso 1 1 calc R
C10 C 0.11309(14) 0.73203(19) -0.04406(11) 0.0243(6) Uani 1 1 d .
H10 H 0.1324 0.7190 -0.0840 0.029 Uiso 1 1 calc R
C11 C 0.12123(16) 0.83751(18) -0.03370(12) 0.0315(7) Uani 1 1 d .
H11A H 0.1022 0.8714 -0.0676 0.047 Uiso 1 1 calc R
H11B H 0.1751 0.8529 -0.0275 0.047 Uiso 1 1 calc R
H11C H 0.0916 0.8553 0.0006 0.047 Uiso 1 1 calc R
C12 C 0.02889(15) 0.7045(2) -0.04288(12) 0.0362(7) Uani 1 1 d .
H12A H 0.0101 0.7064 -0.0029 0.054 Uiso 1 1 calc R
H12B H 0.0231 0.6413 -0.0583 0.054 Uiso 1 1 calc R
H12C H -0.0006 0.7481 -0.0667 0.054 Uiso 1 1 calc R
C13 C 0.17103(19) 0.5410(2) -0.02273(12) 0.0371(7) Uani 1 1 d .
H13 H 0.2147 0.5094 -0.0029 0.045 Uiso 1 1 calc R
C14 C 0.1893(2) 0.5323(2) -0.08805(12) 0.0473(9) Uani 1 1 d .
H14A H 0.1883 0.4666 -0.0994 0.071 Uiso 1 1 calc R
H14B H 0.2400 0.5582 -0.0957 0.071 Uiso 1 1 calc R
H14C H 0.1510 0.5667 -0.1105 0.071 Uiso 1 1 calc R
C15 C 0.1041(2) 0.4821(2) -0.00922(13) 0.0512(9) Uani 1 1 d .
H15A H 0.0625 0.4969 -0.0361 0.077 Uiso 1 1 calc R
H15B H 0.0875 0.4941 0.0306 0.077 Uiso 1 1 calc R
H15C H 0.1181 0.4164 -0.0133 0.077 Uiso 1 1 calc R
C16 C 0.27026(14) 0.70374(19) -0.01236(11) 0.0240(6) Uani 1 1 d .
H16 H 0.2793 0.7593 0.0128 0.029 Uiso 1 1 calc R
C17 C 0.28735(15) 0.7373(2) -0.07460(11) 0.0313(7) Uani 1 1 d .
H17A H 0.3391 0.7631 -0.0762 0.047 Uiso 1 1 calc R
H17B H 0.2504 0.7854 -0.0856 0.047 Uiso 1 1 calc R
H17C H 0.2834 0.6847 -0.1015 0.047 Uiso 1 1 calc R
C18 C 0.33080(16) 0.6329(2) 0.00606(12) 0.0366(7) Uani 1 1 d .
H18A H 0.3309 0.5806 -0.0212 0.055 Uiso 1 1 calc R
H18B H 0.3191 0.6101 0.0451 0.055 Uiso 1 1 calc R
H18C H 0.3811 0.6627 0.0061 0.055 Uiso 1 1 calc R
C19 C 0.16663(14) 0.56139(17) 0.24419(11) 0.0212(6) Uani 1 1 d .
H19 H 0.1609 0.5024 0.2216 0.025 Uiso 1 1 calc R
C20 C 0.25226(14) 0.58177(19) 0.24344(11) 0.0279(6) Uani 1 1 d .
H20A H 0.2643 0.6282 0.2732 0.042 Uiso 1 1 calc R
H20B H 0.2668 0.6058 0.2053 0.042 Uiso 1 1 calc R
H20C H 0.2806 0.5243 0.2514 0.042 Uiso 1 1 calc R
C21 C 0.14193(15) 0.5363(2) 0.30593(11) 0.0333(7) Uani 1 1 d .
H21A H 0.1704 0.4816 0.3191 0.050 Uiso 1 1 calc R
H21B H 0.0871 0.5225 0.3064 0.050 Uiso 1 1 calc R
H21C H 0.1524 0.5888 0.3318 0.050 Uiso 1 1 calc R
C22 C 0.10185(14) 0.75670(17) 0.24906(10) 0.0213(5) Uani 1 1 d .
H22 H 0.0790 0.8051 0.2232 0.026 Uiso 1 1 calc R
C23 C 0.05059(15) 0.75375(19) 0.30277(11) 0.0282(6) Uani 1 1 d .
H23A H 0.0679 0.7040 0.3287 0.042 Uiso 1 1 calc R
H23B H -0.0022 0.7417 0.2909 0.042 Uiso 1 1 calc R
H23C H 0.0533 0.8136 0.3230 0.042 Uiso 1 1 calc R
C24 C 0.18107(16) 0.79433(19) 0.26604(11) 0.0298(6) Uani 1 1 d .
H24A H 0.1766 0.8598 0.2774 0.045 Uiso 1 1 calc R
H24B H 0.2158 0.7890 0.2329 0.045 Uiso 1 1 calc R
H24C H 0.2012 0.7581 0.2986 0.045 Uiso 1 1 calc R
C25 C 0.01042(13) 0.60001(17) 0.21554(11) 0.0220(6) Uani 1 1 d .
H25 H 0.0010 0.6001 0.2583 0.026 Uiso 1 1 calc R
C26 C 0.00128(14) 0.49963(19) 0.19497(12) 0.0308(6) Uani 1 1 d .
H26A H -0.0512 0.4789 0.2021 0.046 Uiso 1 1 calc R
H26B H 0.0369 0.4595 0.2162 0.046 Uiso 1 1 calc R
H26C H 0.0123 0.4960 0.1534 0.046 Uiso 1 1 calc R
C27 C -0.05157(14) 0.66046(18) 0.18811(12) 0.0297(6) Uani 1 1 d .
H27A H -0.0494 0.6542 0.1458 0.045 Uiso 1 1 calc R
H27B H -0.0433 0.7257 0.1989 0.045 Uiso 1 1 calc R
H27C H -0.1018 0.6403 0.2020 0.045 Uiso 1 1 calc R

loop_
_atom_site_aniso_label
_atom_site_aniso_U_11
_atom_site_aniso_U_22
_atom_site_aniso_U_33
_atom_site_aniso_U_23
_atom_site_aniso_U_13
_atom_site_aniso_U_12
Os 0.01325(5) 0.01405(5) 0.01306(5) -0.00055(4) 0.00029(4) -0.00075(4)
P1 0.0192(3) 0.0188(3) 0.0140(3) -0.0006(3) 0.0011(2) -0.0001(3)
P2 0.0157(3) 0.0173(3) 0.0143(3) 0.0000(2) 0.0006(3) -0.0008(3)
N1 0.0140(10) 0.0172(11) 0.0167(10) 0.0005(8) 0.0018(8) 0.0005(8)
N2 0.0198(12) 0.0120(11) 0.0347(13) -0.0004(10) -0.0022(10) -0.0028(10)
C1 0.0161(11) 0.0223(12) 0.0108(11) 0.0012(10) -0.0009(10) 0.0021(10)
C2 0.0169(12) 0.0235(13) 0.0174(12) -0.0003(11) -0.0013(9) -0.0003(11)
C3 0.0189(13) 0.0280(15) 0.0254(15) -0.0007(12) -0.0012(11) 0.0066(11)
C4 0.0275(14) 0.0191(13) 0.0368(16) -0.0017(12) -0.0019(12) 0.0091(12)
C5 0.0256(14) 0.0188(13) 0.0269(15) -0.0031(11) -0.0018(11) -0.0003(11)
C6 0.0169(12) 0.0184(12) 0.0142(12) 0.0019(9) -0.0009(10) 0.0019(10)
C7 0.0185(12) 0.0170(13) 0.0147(12) -0.0003(9) 0.0000(10) -0.0003(10)
C8 0.0152(12) 0.0201(13) 0.0254(14) 0.0016(11) 0.0008(11) 0.0011(11)
C9 0.0163(12) 0.0237(14) 0.0340(15) 0.0001(12) -0.0036(11) 0.0000(12)
C10 0.0200(13) 0.0397(17) 0.0133(12) 0.0031(11) -0.0018(11) 0.0029(12)
C11 0.0395(16) 0.0329(16) 0.0220(14) 0.0067(13) 0.0035(12) 0.0134(14)
C12 0.0236(15) 0.063(2) 0.0224(15) 0.0016(14) -0.0038(12) 0.0014(14)
C13 0.055(2) 0.0290(16) 0.0277(16) -0.0090(13) 0.0113(14) -0.0065(15)
C14 0.082(3) 0.0320(18) 0.0275(16) -0.0130(13) 0.0176(17) -0.0140(18)
C15 0.078(3) 0.041(2) 0.0347(18) -0.0100(15) 0.0098(18) -0.0196(19)
C16 0.0189(13) 0.0348(15) 0.0182(13) 0.0015(11) 0.0025(11) -0.0007(12)
C17 0.0257(14) 0.0469(19) 0.0213(14) 0.0034(13) 0.0059(12) -0.0029(14)
C18 0.0257(15) 0.056(2) 0.0284(16) 0.0030(15) 0.0048(13) 0.0112(14)
C19 0.0235(14) 0.0208(13) 0.0193(13) 0.0026(11) 0.0005(11) 0.0002(11)
C20 0.0223(13) 0.0335(15) 0.0279(14) 0.0053(13) -0.0040(12) 0.0039(12)
C21 0.0360(16) 0.0407(17) 0.0231(15) 0.0131(12) 0.0026(13) 0.0084(14)
C22 0.0288(14) 0.0189(13) 0.0161(12) -0.0016(11) 0.0003(11) 0.0006(12)
C23 0.0386(16) 0.0260(15) 0.0199(14) -0.0033(11) 0.0043(12) 0.0043(13)
C24 0.0391(17) 0.0287(15) 0.0214(15) -0.0062(12) -0.0004(13) -0.0089(13)
C25 0.0190(13) 0.0263(14) 0.0209(13) 0.0026(11) 0.0057(11) -0.0030(11)
C26 0.0243(14) 0.0310(15) 0.0371(16) -0.0003(13) 0.0032(12) -0.0070(13)
C27 0.0159(12) 0.0391(17) 0.0341(16) 0.0030(13) 0.0035(11) -0.0038(12)

loop_
_atom_type_symbol
_atom_type_description
_atom_type_scat_dispersion_real
_atom_type_scat_dispersion_imag
_atom_type_scat_source
C C 0.0033 0.0016 'International Tables Vol C Tables 4.2.6.8 and 6.1.1.4'
H H 0.0000 0.0000 'International Tables Vol C Tables 4.2.6.8 and 6.1.1.4'
N N 0.0061 0.0033 'International Tables Vol C Tables 4.2.6.8 and 6.1.1.4'
P P 0.1023 0.0942 'International Tables Vol C Tables 4.2.6.8 and 6.1.1.4'
Os Os -1.2165 7.6030 'International Tables Vol C Tables 4.2.6.8 and 6.1.1.4'

loop_
_geom_angle_atom_site_label_1
_geom_angle_atom_site_label_2
_geom_angle_atom_site_label_3
_geom_angle
C1 Os N1 76.45(8)
C1 Os P2 90.21(6)
N1 Os P2 96.43(5)
C1 Os P1 95.90(6)
N1 Os P1 91.83(5)
P2 Os P1 170.70(2)
C1 Os H01 162.3(12)
N1 Os H01 85.9(12)
P2 Os H01 91.5(10)
P1 Os H01 84.8(10)
C1 Os H02 138.5(10)
N1 Os H02 144.8(10)
P2 Os H02 82.7(9)
P1 Os H02 88.1(9)
H01 Os H02 59.1(14)
C1 Os H03 79.3(10)
N1 Os H03 154.5(10)
P2 Os H03 91.5(11)
P1 Os H03 82.8(11)
H01 Os H03 118.2(15)
H02 Os H03 60.2(13)
C10 P1 C13 105.63(13)
C10 P1 C16 101.01(11)
C13 P1 C16 102.40(13)
C10 P1 Os 119.30(9)
C13 P1 Os 112.46(9)
C16 P1 Os 114.11(8)
C25 P2 C19 100.58(11)
C25 P2 C22 100.53(11)
C19 P2 C22 108.22(12)
C25 P2 Os 115.31(8)
C19 P2 Os 113.62(8)
C22 P2 Os 116.68(8)
C7 N1 C8 106.4(2)
C7 N1 Os 115.46(15)
C8 N1 Os 137.96(16)
C7 N2 C9 108.0(2)
C7 N2 H1 124.0(17)
C9 N2 H1 127.7(17)
C2 C1 C6 112.9(2)
C2 C1 Os 130.96(18)
C6 C1 Os 116.17(17)
C3 C2 C1 123.0(2)
C3 C2 H2 118.5
C1 C2 H2 118.5
C4 C3 C2 121.2(2)
C4 C3 H3 119.4
C2 C3 H3 119.4
C3 C4 C5 119.0(2)
C3 C4 H4 120.5
C5 C4 H4 120.5
C4 C5 C6 119.6(2)
C4 C5 H5 120.2
C6 C5 H5 120.2
C5 C6 C1 124.2(2)
C5 C6 C7 122.8(2)
C1 C6 C7 112.9(2)
N1 C7 N2 109.9(2)
N1 C7 C6 118.7(2)
N2 C7 C6 131.3(2)
C9 C8 N1 109.1(2)
C9 C8 H8 125.4
N1 C8 H8 125.4
C8 C9 N2 106.6(2)
C8 C9 H9 126.7
N2 C9 H9 126.7
C12 C10 C11 110.0(2)
C12 C10 P1 112.62(19)
C11 C10 P1 112.40(18)
C12 C10 H10 107.2
C11 C10 H10 107.2
P1 C10 H10 107.2
C10 C11 H11A 109.5
C10 C11 H11B 109.5
H11A C11 H11B 109.5
C10 C11 H11C 109.5
H11A C11 H11C 109.5
H11B C11 H11C 109.5
C10 C12 H12A 109.5
C10 C12 H12B 109.5
H12A C12 H12B 109.5
C10 C12 H12C 109.5
H12A C12 H12C 109.5
H12B C12 H12C 109.5
C15 C13 C14 108.9(2)
C15 C13 P1 117.5(2)
C14 C13 P1 115.3(2)
C15 C13 H13 104.6
C14 C13 H13 104.6
P1 C13 H13 104.6
C13 C14 H14A 109.5
C13 C14 H14B 109.5
H14A C14 H14B 109.5
C13 C14 H14C 109.5
H14A C14 H14C 109.5
H14B C14 H14C 109.5
C13 C15 H15A 109.5
C13 C15 H15B 109.5
H15A C15 H15B 109.5
C13 C15 H15C 109.5
H15A C15 H15C 109.5
H15B C15 H15C 109.5
C18 C16 C17 109.4(2)
C18 C16 P1 111.23(19)
C17 C16 P1 119.69(18)
C18 C16 H16 105.1
C17 C16 H16 105.1
P1 C16 H16 105.1
C16 C17 H17A 109.5
C16 C17 H17B 109.5
H17A C17 H17B 109.5
C16 C17 H17C 109.5
H17A C17 H17C 109.5
H17B C17 H17C 109.5
C16 C18 H18A 109.5
C16 C18 H18B 109.5
H18A C18 H18B 109.5
C16 C18 H18C 109.5
H18A C18 H18C 109.5
H18B C18 H18C 109.5
C20 C19 C21 109.4(2)
C20 C19 P2 114.06(17)
C21 C19 P2 117.53(18)
C20 C19 H19 104.8
C21 C19 H19 104.8
P2 C19 H19 104.8
C19 C20 H20A 109.5
C19 C20 H20B 109.5
H20A C20 H20B 109.5
C19 C20 H20C 109.5
H20A C20 H20C 109.5
H20B C20 H20C 109.5
C19 C21 H21A 109.5
C19 C21 H21B 109.5
H21A C21 H21B 109.5
C19 C21 H21C 109.5
H21A C21 H21C 109.5
H21B C21 H21C 109.5
C23 C22 C24 109.4(2)
C23 C22 P2 117.27(18)
C24 C22 P2 112.53(17)
C23 C22 H22 105.5
C24 C22 H22 105.5
P2 C22 H22 105.5
C22 C23 H23A 109.5
C22 C23 H23B 109.5
H23A C23 H23B 109.5
C22 C23 H23C 109.5
H23A C23 H23C 109.5
H23B C23 H23C 109.5
C22 C24 H24A 109.5
C22 C24 H24B 109.5
H24A C24 H24B 109.5
C22 C24 H24C 109.5
H24A C24 H24C 109.5
H24B C24 H24C 109.5
C26 C25 C27 109.5(2)
C26 C25 P2 114.00(17)
C27 C25 P2 112.25(17)
C26 C25 H25 106.9
C27 C25 H25 106.9
P2 C25 H25 106.9
C25 C26 H26A 109.5
C25 C26 H26B 109.5
H26A C26 H26B 109.5
C25 C26 H26C 109.5
H26A C26 H26C 109.5
H26B C26 H26C 109.5
C25 C27 H27A 109.5
C25 C27 H27B 109.5
H27A C27 H27B 109.5
C25 C27 H27C 109.5
H27A C27 H27C 109.5
H27B C27 H27C 109.5

loop_
_geom_bond_atom_site_label_1
_geom_bond_atom_site_label_2
_geom_bond_distance
Os C1 2.128(2)
Os N1 2.1571(19)
Os P2 2.3482(6)
Os P1 2.3605(6)
Os H01 1.586(10)
Os H02 1.564(10)
Os H03 1.579(10)
P1 C10 1.851(3)
P1 C13 1.874(3)
P1 C16 1.877(2)
P2 C25 1.860(2)
P2 C19 1.869(2)
P2 C22 1.870(2)
N1 C7 1.334(3)
N1 C8 1.386(3)
N2 C7 1.348(3)
N2 C9 1.376(3)
N2 H1 0.81(2)
C1 C2 1.420(3)
C1 C6 1.424(3)
C2 C3 1.384(3)
C2 H2 0.9500
C3 C4 1.376(4)
C3 H3 0.9500
C4 C5 1.377(3)
C4 H4 0.9500
C5 C6 1.391(3)
C5 H5 0.9500
C6 C7 1.448(3)
C8 C9 1.349(3)
C8 H8 0.9500
C9 H9 0.9500
C10 C12 1.527(3)
C10 C11 1.541(4)
C10 H10 1.0000
C11 H11A 0.9800
C11 H11B 0.9800
C11 H11C 0.9800
C12 H12A 0.9800
C12 H12B 0.9800
C12 H12C 0.9800
C13 C15 1.478(4)
C13 C14 1.545(4)
C13 H13 1.0000
C14 H14A 0.9800
C14 H14B 0.9800
C14 H14C 0.9800
C15 H15A 0.9800
C15 H15B 0.9800
C15 H15C 0.9800
C16 C18 1.530(4)
C16 C17 1.544(3)
C16 H16 1.0000
C17 H17A 0.9800
C17 H17B 0.9800
C17 H17C 0.9800
C18 H18A 0.9800
C18 H18B 0.9800
C18 H18C 0.9800
C19 C20 1.528(3)
C19 C21 1.531(3)
C19 H19 1.0000
C20 H20A 0.9800
C20 H20B 0.9800
C20 H20C 0.9800
C21 H21A 0.9800
C21 H21B 0.9800
C21 H21C 0.9800
C22 C23 1.531(3)
C22 C24 1.540(3)
C22 H22 1.0000
C23 H23A 0.9800
C23 H23B 0.9800
C23 H23C 0.9800
C24 H24A 0.9800
C24 H24B 0.9800
C24 H24C 0.9800
C25 C26 1.527(3)
C25 C27 1.527(3)
C25 H25 1.0000
C26 H26A 0.9800
C26 H26B 0.9800
C26 H26C 0.9800
C27 H27A 0.9800
C27 H27B 0.9800
C27 H27C 0.9800
